data_7103925
loop_
_publ_author_name
'Andrew Bond'

_publ_section_title
;
In situ co-crystallisation as a tool for
low-temperature crystal engineering
;
_journal_name_full 'Chemical communications (Cambridge, England)'
_journal_paper_doi 10.1039/b208904a
_journal_year 2003
_chemical_formula_moiety 'C4 H4 N2, 2(C6 H12 O2)'
_chemical_formula_sum 'C16 H28 N2 O4'
_chemical_formula_weight 312.40
_chemical_name_common 'pyrazine / hexanoic acid'
_space_group_IT_number 15
_symmetry_cell_setting monoclinic
_symmetry_space_group_name_Hall '-C 2yc'
_symmetry_space_group_name_H-M 'C 1 2/c 1'
_atom_sites_solution_hydrogens geom
_atom_sites_solution_primary direct
_atom_sites_solution_secondary difmap
_cell_angle_alpha 90.00
_cell_angle_beta 94.639(1)
_cell_angle_gamma 90.00
_cell_formula_units_Z 4
_cell_length_a 27.6365(7)
_cell_length_b 5.4294(1)
_cell_length_c 12.2322(4)
_cell_measurement_reflns_used 4824
_cell_measurement_temperature 180(2)
_cell_measurement_theta_max 27.48
_cell_measurement_theta_min 1.00
_cell_volume 1829.42(8)
_computing_cell_refinement 'HKL Scalepack (Otwinowski & Minor, 1997)'
_computing_data_collection 'Collect (Nonius, 1998)'
_computing_data_reduction
;
HKL Denzo and Scalepack (Otwinowski & Minor, 1997)
;
_computing_publication_material 'SHELXTL v6.12 (Bruker AXS, 2001)'
_computing_structure_refinement 'SHELXTL v6.12 (Bruker AXS, 2001)'
_computing_structure_solution 'SIR-92 (Altomare et al., 1994)'
_diffrn_ambient_temperature 180(2)
_diffrn_measured_fraction_theta_full 0.994
_diffrn_measured_fraction_theta_max 0.994
_diffrn_measurement_device_type 'Nonius KappaCCD'
_diffrn_measurement_method 'Thin slice \w and \f scans'
_diffrn_radiation_monochromator graphite
_diffrn_radiation_source 'fine-focus sealed tube'
_diffrn_radiation_type MoK\a
_diffrn_radiation_wavelength 0.7107
_diffrn_reflns_av_R_equivalents 0.0443
_diffrn_reflns_av_sigmaI/netI 0.0324
_diffrn_reflns_limit_h_max 35
_diffrn_reflns_limit_h_min -34
_diffrn_reflns_limit_k_max 6
_diffrn_reflns_limit_k_min -7
_diffrn_reflns_limit_l_max 15
_diffrn_reflns_limit_l_min -15
_diffrn_reflns_number 8015
_diffrn_reflns_theta_full 27.51
_diffrn_reflns_theta_max 27.51
_diffrn_reflns_theta_min 3.76
_diffrn_standards_number 0
_exptl_absorpt_coefficient_mu 0.081
_exptl_absorpt_correction_type none
_exptl_crystal_colour colourless
_exptl_crystal_density_diffrn 1.134
_exptl_crystal_density_method 'not measured'
_exptl_crystal_description cylinder
_exptl_crystal_F_000 680
_exptl_crystal_size_length 0.35
_exptl_crystal_size_rad 0.20
_refine_diff_density_max 0.208
_refine_diff_density_min -0.188
_refine_diff_density_rms 0.035
_refine_ls_extinction_method none
_refine_ls_goodness_of_fit_ref 1.063
_refine_ls_hydrogen_treatment mixed
_refine_ls_matrix_type full
_refine_ls_number_parameters 105
_refine_ls_number_reflns 2092
_refine_ls_number_restraints 0
_refine_ls_restrained_S_all 1.063
_refine_ls_R_factor_all 0.0607
_refine_ls_R_factor_gt 0.0475
_refine_ls_shift/su_max 0.000
_refine_ls_shift/su_mean 0.000
_refine_ls_structure_factor_coef Fsqd
_refine_ls_weighting_details 'calc w=1/[\s^2^(Fo^2^)+(0.0618P)^2^+0.7753P] where P=(Fo^2^+2Fc^2^)/3'
_refine_ls_weighting_scheme calc
_refine_ls_wR_factor_gt 0.1205
_refine_ls_wR_factor_ref 0.1318
_reflns_number_gt 1690
_reflns_number_total 2092
_reflns_threshold_expression I>2\s(I)
_cod_data_source_file b208904a.txt
_cod_data_source_block ab0204b
_cod_original_sg_symbol_H-M C2/c
_cod_database_code 7103925

loop_
_symmetry_equiv_pos_as_xyz
'x, y, z'
'-x, y, -z+1/2'
'x+1/2, y+1/2, z'
'-x+1/2, y+1/2, -z+1/2'
'-x, -y, -z'
'x, -y, z-1/2'
'-x+1/2, -y+1/2, -z'
'x+1/2, -y+1/2, z-1/2'

loop_
_atom_site_label
_atom_site_type_symbol
_atom_site_fract_x
_atom_site_fract_y
_atom_site_fract_z
_atom_site_U_iso_or_equiv
_atom_site_adp_type
_atom_site_occupancy
_atom_site_symmetry_multiplicity
_atom_site_calc_flag
_atom_site_refinement_flags
_atom_site_disorder_assembly
_atom_site_disorder_group
O1 O 0.35251(4) 0.2035(2) 0.54544(8) 0.0513(3) Uani 1 1 d . . .
H1 H 0.3278(8) 0.317(5) 0.5361(18) 0.087(7) Uiso 1 1 d . . .
O2 O 0.31481(4) 0.1105(2) 0.69393(8) 0.0497(3) Uani 1 1 d . . .
C1 C 0.34742(5) 0.0762(2) 0.63625(10) 0.0349(3) Uani 1 1 d . . .
C2 C 0.38699(5) -0.1124(2) 0.65743(11) 0.0390(3) Uani 1 1 d . . .
H2A H 0.4187 -0.0262 0.6642 0.047 Uiso 1 1 calc R . .
H2B H 0.3868 -0.2229 0.5930 0.047 Uiso 1 1 calc R . .
C3 C 0.38305(5) -0.2681(2) 0.75876(11) 0.0380(3) Uani 1 1 d . . .
H3A H 0.3530 -0.3682 0.7496 0.046 Uiso 1 1 calc R . .
H3B H 0.3806 -0.1590 0.8229 0.046 Uiso 1 1 calc R . .
C4 C 0.42648(5) -0.4381(2) 0.78051(11) 0.0403(3) Uani 1 1 d . . .
H4A H 0.4288 -0.5465 0.7160 0.048 Uiso 1 1 calc R . .
H4B H 0.4564 -0.3371 0.7887 0.048 Uiso 1 1 calc R . .
C5 C 0.42420(5) -0.5972(3) 0.88183(12) 0.0476(4) Uani 1 1 d . . .
H5A H 0.3948 -0.7014 0.8728 0.057 Uiso 1 1 calc R . .
H5B H 0.4211 -0.4890 0.9460 0.057 Uiso 1 1 calc R . .
C6 C 0.46827(6) -0.7622(3) 0.90479(15) 0.0577(4) Uani 1 1 d . . .
H6A H 0.4719 -0.8688 0.8413 0.087 Uiso 1 1 calc R . .
H6B H 0.4639 -0.8640 0.9694 0.087 Uiso 1 1 calc R . .
H6C H 0.4974 -0.6602 0.9185 0.087 Uiso 1 1 calc R . .
N1A N 0.28340(4) 0.5589(2) 0.51130(10) 0.0422(3) Uani 1 1 d . . .
C1A C 0.25149(5) 0.5979(3) 0.58522(12) 0.0430(3) Uani 1 1 d . . .
H1AA H 0.2516 0.4925 0.6472 0.052 Uiso 1 1 calc R . .
C2A C 0.28165(5) 0.7124(3) 0.42590(12) 0.0441(3) Uani 1 1 d . . .
H2AA H 0.3038 0.6903 0.3713 0.053 Uiso 1 1 calc R . .

loop_
_atom_site_aniso_label
_atom_site_aniso_U_11
_atom_site_aniso_U_22
_atom_site_aniso_U_33
_atom_site_aniso_U_23
_atom_site_aniso_U_13
_atom_site_aniso_U_12
O1 0.0547(6) 0.0549(6) 0.0462(6) 0.0191(5) 0.0149(5) 0.0170(5)
O2 0.0503(6) 0.0546(6) 0.0464(6) 0.0101(4) 0.0166(5) 0.0160(5)
C1 0.0393(7) 0.0334(6) 0.0322(6) 0.0004(5) 0.0036(5) 0.0005(5)
C2 0.0418(7) 0.0376(7) 0.0384(7) 0.0028(5) 0.0086(5) 0.0070(5)
C3 0.0385(7) 0.0369(7) 0.0392(7) 0.0042(5) 0.0067(5) 0.0058(5)
C4 0.0398(7) 0.0375(7) 0.0440(7) 0.0036(5) 0.0067(5) 0.0056(5)
C5 0.0451(8) 0.0480(8) 0.0502(8) 0.0113(6) 0.0077(6) 0.0105(6)
C6 0.0522(9) 0.0600(10) 0.0607(10) 0.0155(7) 0.0044(7) 0.0173(7)
N1A 0.0390(6) 0.0434(6) 0.0439(7) 0.0075(5) 0.0012(5) 0.0050(5)
C1A 0.0418(7) 0.0455(8) 0.0415(7) 0.0120(6) 0.0027(6) 0.0010(6)
C2A 0.0391(7) 0.0519(8) 0.0418(7) 0.0079(6) 0.0069(5) 0.0044(6)

loop_
_atom_type_symbol
_atom_type_description
_atom_type_scat_dispersion_real
_atom_type_scat_dispersion_imag
_atom_type_scat_source
C C 0.0033 0.0016 'International Tables Vol C Tables 4.2.6.8 and 6.1.1.4'
H H 0.0000 0.0000 'International Tables Vol C Tables 4.2.6.8 and 6.1.1.4'
N N 0.0061 0.0033 'International Tables Vol C Tables 4.2.6.8 and 6.1.1.4'
O O 0.0106 0.0060 'International Tables Vol C Tables 4.2.6.8 and 6.1.1.4'

loop_
_geom_angle_atom_site_label_1
_geom_angle_atom_site_label_2
_geom_angle_atom_site_label_3
_geom_angle
_geom_angle_site_symmetry_1
_geom_angle_site_symmetry_3
_geom_angle_publ_flag
C1 O1 H1 108.9(14) . . ?
O2 C1 O1 123.10(12) . . ?
O2 C1 C2 124.94(11) . . ?
O1 C1 C2 111.97(11) . . ?
C1 C2 C3 114.96(10) . . ?
C1 C2 H2A 108.5 . . ?
C3 C2 H2A 108.5 . . ?
C1 C2 H2B 108.5 . . ?
C3 C2 H2B 108.5 . . ?
H2A C2 H2B 107.5 . . ?
C2 C3 C4 112.01(11) . . ?
C2 C3 H3A 109.2 . . ?
C4 C3 H3A 109.2 . . ?
C2 C3 H3B 109.2 . . ?
C4 C3 H3B 109.2 . . ?
H3A C3 H3B 107.9 . . ?
C5 C4 C3 113.86(11) . . ?
C5 C4 H4A 108.8 . . ?
C3 C4 H4A 108.8 . . ?
C5 C4 H4B 108.8 . . ?
C3 C4 H4B 108.8 . . ?
H4A C4 H4B 107.7 . . ?
C4 C5 C6 113.66(13) . . ?
C4 C5 H5A 108.8 . . ?
C6 C5 H5A 108.8 . . ?
C4 C5 H5B 108.8 . . ?
C6 C5 H5B 108.8 . . ?
H5A C5 H5B 107.7 . . ?
C5 C6 H6A 109.5 . . ?
C5 C6 H6B 109.5 . . ?
H6A C6 H6B 109.5 . . ?
C5 C6 H6C 109.5 . . ?
H6A C6 H6C 109.5 . . ?
H6B C6 H6C 109.5 . . ?
C1A N1A C2A 116.66(12) . . ?
N1A C1A C2A 121.60(12) . 7_566 ?
N1A C1A H1AA 119.2 . . ?
C2A C1A H1AA 119.2 7_566 . ?
N1A C2A C1A 121.73(13) . 7_566 ?
N1A C2A H2AA 119.1 . . ?
C1A C2A H2AA 119.1 7_566 . ?

loop_
_geom_bond_atom_site_label_1
_geom_bond_atom_site_label_2
_geom_bond_distance
_geom_bond_site_symmetry_2
_geom_bond_publ_flag
O1 C1 1.3255(15) . ?
O1 H1 0.92(2) . ?
O2 C1 1.2032(15) . ?
C1 C2 1.5053(17) . ?
C2 C3 1.5115(18) . ?
C2 H2A 0.9900 . ?
C2 H2B 0.9900 . ?
C3 C4 1.5203(18) . ?
C3 H3A 0.9900 . ?
C3 H3B 0.9900 . ?
C4 C5 1.5161(19) . ?
C4 H4A 0.9900 . ?
C4 H4B 0.9900 . ?
C5 C6 1.520(2) . ?
C5 H5A 0.9900 . ?
C5 H5B 0.9900 . ?
C6 H6A 0.9800 . ?
C6 H6B 0.9800 . ?
C6 H6C 0.9800 . ?
N1A C1A 1.3301(18) . ?
N1A C2A 1.3341(18) . ?
C1A C2A 1.378(2) 7_566 ?
C1A H1AA 0.9500 . ?
C2A C1A 1.378(2) 7_566 ?
C2A H2AA 0.9500 . ?

loop_
_geom_torsion_atom_site_label_1
_geom_torsion_atom_site_label_2
_geom_torsion_atom_site_label_3
_geom_torsion_atom_site_label_4
_geom_torsion
_geom_torsion_site_symmetry_1
_geom_torsion_site_symmetry_2
_geom_torsion_site_symmetry_3
_geom_torsion_site_symmetry_4
_geom_torsion_publ_flag
O2 C1 C2 C3 1.2(2) . . . . ?
O1 C1 C2 C3 -178.95(12) . . . . ?
C1 C2 C3 C4 -174.91(11) . . . . ?
C2 C3 C4 C5 179.72(12) . . . . ?
C3 C4 C5 C6 -178.58(13) . . . . ?
C2A N1A C1A C2A -0.1(2) . . . 7_566 ?
C1A N1A C2A C1A 0.1(2) . . . 7_566 ?
